data_8105473
loop_
_publ_author_name
'Sun, Shu-Xiang'
'Lu, Zhi-Min'
'Zhang, Ke-Qing'
'Yao, Pei'

_publ_section_title
;
 Crystal structure of
 catena-poly[(\m2-1-((benzotriazol-1-yl)methyl)-1H-1,3-imdazole-\k2
 N:N&#x2032;)-(1-((benzotriazol-1-yl)methyl)-1H-1,3-imdazole-\k1N)-(methanol-\k1
 O)mercury(II)] dinitrate, C21H22N12O7Hg
;
_journal_issue 6
_journal_name_full 'Zeitschrift f\"ur Kristallographie - New Crystal Structures'
_journal_page_first 1385
_journal_page_last 1387
_journal_paper_doi 10.1515/ncrs-2020-0324
_journal_volume 235
_journal_year 2020
_chemical_formula_moiety 'C21 H22 Hg N10 O, 2(N O3)'
_chemical_formula_sum 'C21 H22 Hg N12 O7'
_chemical_formula_weight 755.09
_space_group_crystal_system monoclinic
_space_group_IT_number 13
_space_group_name_Hall '-P 2yac'
_space_group_name_H-M_alt 'P 1 2/n 1'
_atom_sites_solution_hydrogens mixed
_atom_sites_solution_primary direct
_atom_sites_solution_secondary difmap
_audit_creation_method SHELXL-2018/3
_cell_angle_alpha 90
_cell_angle_beta 102.51(3)
_cell_angle_gamma 90
_cell_formula_units_Z 4
_cell_length_a 13.655(3)
_cell_length_b 8.7038(17)
_cell_length_c 23.260(5)
_cell_measurement_reflns_used 7649
_cell_measurement_temperature 293(2)
_cell_measurement_theta_max 27.7573
_cell_measurement_theta_min 1.9317
_cell_volume 2698.8(10)
_computing_cell_refinement 'CrystalClear (Rigaku/MSC Inc., 2006)'
_computing_data_collection 'CrystalClear (Rigaku/MSC Inc., 2006)'
_computing_data_reduction 'CrystalClear (Rigaku/MSC Inc., 2006)'
_computing_structure_refinement 'SHELXL-2018/3 (Sheldrick, 2018)'
_computing_structure_solution 'SHELXS-97 (Sheldrick, 2008)'
_diffrn_ambient_temperature 293(2)
_diffrn_detector_area_resol_mean 28.5714
_diffrn_measured_fraction_theta_full 0.994
_diffrn_measured_fraction_theta_max 0.994
_diffrn_measurement_device_type 'Rigaku Saturn'
_diffrn_measurement_method \w
_diffrn_radiation_type MoK\a
_diffrn_radiation_wavelength 0.71073
_diffrn_reflns_av_R_equivalents 0.0410
_diffrn_reflns_av_unetI/netI 0.0591
_diffrn_reflns_Laue_measured_fraction_full 0.994
_diffrn_reflns_Laue_measured_fraction_max 0.994
_diffrn_reflns_limit_h_max 11
_diffrn_reflns_limit_h_min -16
_diffrn_reflns_limit_k_max 10
_diffrn_reflns_limit_k_min -7
_diffrn_reflns_limit_l_max 28
_diffrn_reflns_limit_l_min -28
_diffrn_reflns_number 12128
_diffrn_reflns_point_group_measured_fraction_full 0.994
_diffrn_reflns_point_group_measured_fraction_max 0.994
_diffrn_reflns_theta_full 25.242
_diffrn_reflns_theta_max 25.497
_diffrn_reflns_theta_min 1.794
_diffrn_source 'fine-focus sealed tube'
_exptl_absorpt_coefficient_mu 5.768
_exptl_absorpt_correction_type multi-scan
_exptl_absorpt_process_details 'CrystalClear (Rigaku/MSC Inc., 2006)'
_exptl_crystal_colour Colourless
_exptl_crystal_density_diffrn 1.858
_exptl_crystal_description Platelike
_exptl_crystal_F_000 1472
_exptl_crystal_size_max 0.120
_exptl_crystal_size_mid 0.100
_exptl_crystal_size_min 0.060
_exptl_transmission_factor_max 0.8021
_exptl_transmission_factor_min 0.7568
_refine_diff_density_max 1.639
_refine_diff_density_min -0.690
_refine_diff_density_rms 0.119
_refine_ls_extinction_coef .
_refine_ls_extinction_method none
_refine_ls_goodness_of_fit_ref 1.038
_refine_ls_hydrogen_treatment constr
_refine_ls_matrix_type full
_refine_ls_number_parameters 372
_refine_ls_number_reflns 5010
_refine_ls_number_restraints 0
_refine_ls_restrained_S_all 1.038
_refine_ls_R_factor_all 0.0580
_refine_ls_R_factor_gt 0.0446
_refine_ls_shift/su_max 0.000
_refine_ls_shift/su_mean 0.000
_refine_ls_structure_factor_coef Fsqd
_refine_ls_weighting_details 'w=1/[\s^2^(Fo^2^)+(0.0366P)^2^] where P=(Fo^2^+2Fc^2^)/3'
_refine_ls_weighting_scheme calc
_refine_ls_wR_factor_gt 0.0810
_refine_ls_wR_factor_ref 0.0875
_reflns_Friedel_coverage 0.000
_reflns_Friedel_fraction_full .
_reflns_Friedel_fraction_max .
_reflns_number_gt 4128
_reflns_number_total 5010
_reflns_threshold_expression 'I > 2\s(I)'
_cod_data_source_file suppl_ncrs-2020-0324_suppl.cif
_cod_data_source_block exp_I
_cod_depositor_comments
;
The following automatic conversions were performed:

data item '_exptl_absorpt_correction_type' value 'Multi-scan' was
changed to 'multi-scan' in accordance with the built-in table derived
from the CIF Core dictionary named 'cif_core.dic' version 2.4.5 last
updated on 2014-11-21.

Automatic conversion script
Id: cif_fix_values 8738 2021-04-28 16:35:53Z antanas 
;
_cod_original_sg_symbol_H-M 'P 2/n'
_cod_database_code 8105473
_shelx_shelxl_version_number 2018/3
_shelx_space_group_comment
;
The symmetry employed for this shelxl refinement is uniquely defined
by the following loop, which should always be used as a source of
symmetry information in preference to the above space-group names.
They are only intended as comments.
;
_shelx_estimated_absorpt_t_min 0.544
_shelx_estimated_absorpt_t_max 0.723

loop_
_space_group_symop_operation_xyz
'x, y, z'
'-x+1/2, y, -z+1/2'
'-x, -y, -z'
'x-1/2, -y, z-1/2'

loop_
_atom_site_label
_atom_site_type_symbol
_atom_site_fract_x
_atom_site_fract_y
_atom_site_fract_z
_atom_site_U_iso_or_equiv
_atom_site_adp_type
_atom_site_occupancy
_atom_site_site_symmetry_order
_atom_site_calc_flag
_atom_site_refinement_flags_posn
_atom_site_refinement_flags_adp
_atom_site_refinement_flags_occupancy
_atom_site_disorder_assembly
_atom_site_disorder_group
Hg1 Hg 0.250000 0.14791(4) 0.750000 0.04013(12) Uani 1 2 d S T P . .
Hg2 Hg 0.500000 1.000000 0.500000 0.04030(12) Uani 1 2 d S . P . .
N1 N 0.1078(3) 0.1370(6) 0.6947(2) 0.0405(13) Uani 1 1 d . . . . .
N2 N -0.0538(3) 0.1719(6) 0.6643(2) 0.0416(13) Uani 1 1 d . . . . .
N3 N -0.1740(4) 0.3766(6) 0.6462(2) 0.0426(13) Uani 1 1 d . . . . .
N4 N -0.2078(4) 0.4103(7) 0.5879(2) 0.0508(14) Uani 1 1 d . . . . .
N5 N -0.2137(4) 0.5599(7) 0.5820(2) 0.0521(15) Uani 1 1 d . . . . .
N6 N 0.4880(3) 0.7826(6) 0.5346(2) 0.0351(12) Uani 1 1 d . . . . .
N7 N 0.4333(3) 0.5563(6) 0.5515(2) 0.0318(11) Uani 1 1 d . . . . .
N8 N 0.3115(4) 0.4306(6) 0.5964(2) 0.0375(12) Uani 1 1 d . . . . .
N9 N 0.3464(4) 0.3571(6) 0.6480(2) 0.0460(14) Uani 1 1 d . . . . .
N10 N 0.2862(4) 0.3863(7) 0.6836(3) 0.0539(16) Uani 1 1 d . . . . .
N11 N 0.5874(4) 1.1421(7) 0.6476(3) 0.0431(13) Uani 1 1 d . . . . .
N12 N 0.7412(5) 0.9757(7) 0.4929(3) 0.0564(17) Uani 1 1 d . . . . .
O1 O 0.3260(4) 0.0021(7) 0.6701(2) 0.0788(18) Uani 1 1 d . . . . .
H1 H 0.337950 0.039661 0.639985 0.095 Uiso 1 1 d R U . . .
O2 O 0.5865(9) 1.0094(9) 0.6534(4) 0.176(4) Uani 1 1 d . . . . .
O3 O 0.6175(5) 1.2192(10) 0.6902(3) 0.132(3) Uani 1 1 d . . . . .
O4 O 0.5651(5) 1.1938(8) 0.5997(3) 0.112(3) Uani 1 1 d . . . . .
O5 O 0.6732(4) 0.9313(7) 0.4511(2) 0.0769(17) Uani 1 1 d . . . . .
O6 O 0.7156(4) 1.0127(6) 0.5389(2) 0.0722(16) Uani 1 1 d . . . . .
O7 O 0.8281(5) 0.9873(9) 0.4891(3) 0.123(3) Uani 1 1 d . . . . .
C1 C 0.0233(4) 0.1754(7) 0.7114(3) 0.0375(15) Uani 1 1 d . . . . .
H1A H 0.018523 0.200658 0.749522 0.045 Uiso 1 1 calc R U . . .
C2 C 0.0813(5) 0.1101(8) 0.6349(3) 0.0541(19) Uani 1 1 d . . . . .
H2A H 0.125545 0.081764 0.611491 0.065 Uiso 1 1 calc R U . . .
C3 C -0.0166(5) 0.1305(9) 0.6157(3) 0.059(2) Uani 1 1 d . . . . .
H3A H -0.053003 0.119210 0.577276 0.071 Uiso 1 1 calc R U . . .
C4 C -0.1579(4) 0.2177(7) 0.6634(3) 0.0460(17) Uani 1 1 d . . . . .
H4A H -0.203564 0.153275 0.635893 0.055 Uiso 1 1 calc R U . . .
H4B H -0.171778 0.203158 0.702205 0.055 Uiso 1 1 calc R U . . .
C5 C -0.1580(4) 0.5092(7) 0.6792(3) 0.0377(15) Uani 1 1 d . . . . .
C6 C -0.1211(5) 0.5375(8) 0.7395(3) 0.0518(18) Uani 1 1 d . . . . .
H6A H -0.101634 0.459759 0.767018 0.062 Uiso 1 1 calc R U . . .
C7 C -0.1164(5) 0.6905(9) 0.7539(3) 0.060(2) Uani 1 1 d . . . . .
H7A H -0.093430 0.717027 0.793203 0.072 Uiso 1 1 calc R U . . .
C8 C -0.1442(5) 0.8094(8) 0.7130(3) 0.0561(19) Uani 1 1 d . . . . .
H8A H -0.140314 0.910687 0.725951 0.067 Uiso 1 1 calc R U . . .
C9 C -0.1769(5) 0.7788(8) 0.6540(3) 0.0532(18) Uani 1 1 d . . . . .
H9A H -0.193301 0.857239 0.626474 0.064 Uiso 1 1 calc R U . . .
C10 C -0.1844(4) 0.6246(8) 0.6375(3) 0.0407(16) Uani 1 1 d . . . . .
C11 C 0.4129(4) 0.6843(7) 0.5196(2) 0.0338(14) Uani 1 1 d . . . . .
H11A H 0.354665 0.701770 0.491186 0.041 Uiso 1 1 calc R U . . .
C12 C 0.5596(4) 0.7129(7) 0.5784(3) 0.0391(15) Uani 1 1 d . . . . .
H12A H 0.620290 0.756122 0.597385 0.047 Uiso 1 1 calc R U . . .
C13 C 0.5260(4) 0.5715(8) 0.5886(3) 0.0442(16) Uani 1 1 d . . . . .
H13A H 0.558927 0.499120 0.615368 0.053 Uiso 1 1 calc R U . . .
C14 C 0.3665(4) 0.4223(7) 0.5499(3) 0.0363(14) Uani 1 1 d . . . . .
H14A H 0.319546 0.418655 0.512057 0.044 Uiso 1 1 calc R U . . .
H14B H 0.406039 0.328815 0.554161 0.044 Uiso 1 1 calc R U . . .
C15 C 0.2263(5) 0.5134(7) 0.5987(3) 0.0417(16) Uani 1 1 d . . . . .
C16 C 0.1643(5) 0.6106(9) 0.5594(4) 0.066(2) Uani 1 1 d . . . . .
H16A H 0.174773 0.628292 0.521710 0.079 Uiso 1 1 calc R U . . .
C17 C 0.0863(6) 0.6798(10) 0.5789(4) 0.090(3) Uani 1 1 d . . . . .
H17A H 0.043226 0.746598 0.554358 0.108 Uiso 1 1 calc R U . . .
C18 C 0.0721(6) 0.6488(11) 0.6363(5) 0.091(3) Uani 1 1 d . . . . .
H18A H 0.018504 0.695660 0.648129 0.110 Uiso 1 1 calc R U . . .
C19 C 0.1327(6) 0.5539(10) 0.6752(4) 0.072(3) Uani 1 1 d . . . . .
H19A H 0.122048 0.536118 0.712770 0.086 Uiso 1 1 calc R U . . .
C20 C 0.2126(5) 0.4843(7) 0.6552(3) 0.0472(18) Uani 1 1 d . . . . .
C21 C 0.3567(8) -0.1480(11) 0.6761(5) 0.111(4) Uani 1 1 d . . . . .
H21A H 0.381793 -0.178296 0.642327 0.166 Uiso 1 1 calc R U . . .
H21B H 0.408906 -0.158580 0.710940 0.166 Uiso 1 1 calc R U . . .
H21C H 0.301042 -0.212203 0.679380 0.166 Uiso 1 1 calc R U . . .

loop_
_atom_site_aniso_label
_atom_site_aniso_U_11
_atom_site_aniso_U_22
_atom_site_aniso_U_33
_atom_site_aniso_U_23
_atom_site_aniso_U_13
_atom_site_aniso_U_12
Hg1 0.0361(2) 0.0473(2) 0.0377(2) 0.000 0.00962(15) 0.000
Hg2 0.0523(2) 0.0264(2) 0.0460(3) 0.00095(15) 0.01890(18) -0.00238(14)
N1 0.037(3) 0.051(4) 0.032(3) 0.005(3) 0.004(2) 0.004(2)
N2 0.033(3) 0.043(3) 0.044(4) 0.003(3) -0.002(2) 0.002(2)
N3 0.042(3) 0.044(4) 0.038(3) 0.002(3) 0.000(2) 0.003(2)
N4 0.059(4) 0.047(4) 0.038(4) -0.004(3) -0.009(3) 0.003(3)
N5 0.058(4) 0.051(4) 0.038(4) 0.003(3) -0.009(3) 0.004(3)
N6 0.040(3) 0.032(3) 0.033(3) 0.001(2) 0.008(2) -0.002(2)
N7 0.038(3) 0.032(3) 0.027(3) 0.002(2) 0.011(2) -0.001(2)
N8 0.048(3) 0.038(3) 0.029(3) 0.001(2) 0.016(2) -0.003(3)
N9 0.059(3) 0.046(4) 0.037(3) 0.013(3) 0.019(3) 0.003(3)
N10 0.064(4) 0.053(4) 0.053(4) 0.009(3) 0.030(3) 0.011(3)
N11 0.057(3) 0.037(3) 0.035(4) 0.005(3) 0.010(3) 0.006(3)
N12 0.062(4) 0.062(5) 0.048(4) -0.004(3) 0.017(3) -0.001(3)
O1 0.111(5) 0.077(5) 0.058(4) 0.004(3) 0.039(3) 0.026(3)
O2 0.310(13) 0.053(5) 0.186(10) 0.032(5) 0.099(9) 0.001(6)
O3 0.102(5) 0.211(9) 0.079(5) -0.097(6) 0.013(4) -0.028(5)
O4 0.152(6) 0.129(6) 0.058(4) 0.038(4) 0.031(4) 0.067(5)
O5 0.093(4) 0.080(4) 0.054(4) -0.016(3) 0.007(3) -0.029(3)
O6 0.078(4) 0.093(5) 0.043(3) -0.002(3) 0.007(3) 0.020(3)
O7 0.061(4) 0.198(9) 0.116(7) -0.016(5) 0.033(4) -0.007(4)
C1 0.035(3) 0.040(4) 0.037(4) 0.005(3) 0.006(3) -0.004(3)
C2 0.051(4) 0.074(6) 0.038(4) -0.004(4) 0.012(3) 0.014(4)
C3 0.061(5) 0.083(6) 0.026(4) -0.014(4) -0.003(3) 0.006(4)
C4 0.051(4) 0.034(4) 0.047(4) 0.004(3) -0.001(3) 0.004(3)
C5 0.035(3) 0.040(4) 0.035(4) -0.002(3) 0.000(3) 0.004(3)
C6 0.067(5) 0.050(5) 0.034(4) 0.008(3) 0.000(3) 0.006(4)
C7 0.085(5) 0.053(5) 0.039(5) -0.007(4) 0.008(4) -0.001(4)
C8 0.064(5) 0.039(4) 0.065(6) -0.007(4) 0.012(4) -0.003(3)
C9 0.063(5) 0.041(4) 0.051(5) 0.003(4) 0.003(4) 0.004(3)
C10 0.035(3) 0.043(4) 0.040(4) 0.005(3) -0.002(3) 0.007(3)
C11 0.041(3) 0.039(4) 0.021(3) 0.005(3) 0.006(3) 0.001(3)
C12 0.039(3) 0.040(4) 0.033(4) 0.001(3) -0.003(3) -0.001(3)
C13 0.045(4) 0.043(4) 0.041(4) 0.004(3) 0.001(3) 0.011(3)
C14 0.041(3) 0.032(4) 0.037(4) -0.002(3) 0.012(3) -0.004(3)
C15 0.046(4) 0.038(4) 0.044(4) 0.004(3) 0.014(3) -0.001(3)
C16 0.058(5) 0.086(6) 0.057(5) 0.022(5) 0.018(4) 0.015(4)
C17 0.081(6) 0.094(7) 0.102(8) 0.035(6) 0.034(6) 0.039(5)
C18 0.062(6) 0.094(8) 0.131(10) 0.018(7) 0.050(6) 0.022(5)
C19 0.079(6) 0.066(6) 0.085(7) 0.014(5) 0.052(5) 0.012(5)
C20 0.051(4) 0.040(4) 0.056(5) 0.001(3) 0.022(4) -0.007(3)
C21 0.155(10) 0.062(7) 0.121(10) -0.002(6) 0.044(8) 0.013(6)

loop_
_atom_type_symbol
_atom_type_description
_atom_type_scat_dispersion_real
_atom_type_scat_dispersion_imag
_atom_type_scat_source
C C 0.0033 0.0016 'International Tables Vol C Tables 4.2.6.8 and 6.1.1.4'
H H 0.0000 0.0000 'International Tables Vol C Tables 4.2.6.8 and 6.1.1.4'
N N 0.0061 0.0033 'International Tables Vol C Tables 4.2.6.8 and 6.1.1.4'
O O 0.0106 0.0060 'International Tables Vol C Tables 4.2.6.8 and 6.1.1.4'
Hg Hg -2.3894 9.2266 'International Tables Vol C Tables 4.2.6.8 and 6.1.1.4'

loop_
_geom_angle_atom_site_label_1
_geom_angle_atom_site_label_2
_geom_angle_atom_site_label_3
_geom_angle
_geom_angle_site_symmetry_1
_geom_angle_site_symmetry_3
N1 Hg1 N1 174.8(3) 2_556 .
N1 Hg1 O1 89.99(19) 2_556 2_556
N1 Hg1 O1 87.51(19) . 2_556
N1 Hg1 O1 87.51(19) 2_556 .
N1 Hg1 O1 89.99(19) . .
O1 Hg1 O1 122.6(3) 2_556 .
N1 Hg1 N10 86.80(19) 2_556 2_556
N1 Hg1 N10 97.24(19) . 2_556
O1 Hg1 N10 79.51(17) 2_556 2_556
O1 Hg1 N10 157.17(18) . 2_556
N1 Hg1 N10 97.24(19) 2_556 .
N1 Hg1 N10 86.79(19) . .
O1 Hg1 N10 157.16(18) 2_556 .
O1 Hg1 N10 79.51(17) . .
N10 Hg1 N10 79.3(2) 2_556 .
N6 Hg2 N6 180.0 . 3_676
C1 N1 C2 106.3(5) . .
C1 N1 Hg1 123.8(4) . .
C2 N1 Hg1 129.4(4) . .
C1 N2 C3 108.1(5) . .
C1 N2 C4 126.1(6) . .
C3 N2 C4 125.7(6) . .
N4 N3 C5 110.6(5) . .
N4 N3 C4 118.6(5) . .
C5 N3 C4 130.8(6) . .
N5 N4 N3 108.4(5) . .
N4 N5 C10 108.0(5) . .
C11 N6 C12 107.0(5) . .
C11 N6 Hg2 127.5(4) . .
C12 N6 Hg2 125.4(4) . .
C11 N7 C13 108.8(5) . .
C11 N7 C14 126.3(5) . .
C13 N7 C14 124.9(5) . .
N9 N8 C15 110.6(5) . .
N9 N8 C14 120.0(5) . .
C15 N8 C14 129.3(5) . .
N10 N9 N8 108.7(5) . .
N9 N10 C20 108.0(6) . .
N9 N10 Hg1 115.5(4) . .
C20 N10 Hg1 123.2(4) . .
O2 N11 O4 118.9(8) . .
O2 N11 O3 118.2(9) . .
O4 N11 O3 122.8(8) . .
O7 N12 O6 120.3(7) . .
O7 N12 O5 122.9(7) . .
O6 N12 O5 116.8(7) . .
C21 O1 Hg1 122.9(6) . .
C21 O1 H1 110.8 . .
Hg1 O1 H1 126.2 . .
N1 C1 N2 109.3(6) . .
N1 C1 H1A 125.3 . .
N2 C1 H1A 125.3 . .
C3 C2 N1 109.9(6) . .
C3 C2 H2A 125.0 . .
N1 C2 H2A 125.0 . .
C2 C3 N2 106.4(6) . .
C2 C3 H3A 126.8 . .
N2 C3 H3A 126.8 . .
N3 C4 N2 110.6(5) . .
N3 C4 H4A 109.5 . .
N2 C4 H4A 109.5 . .
N3 C4 H4B 109.5 . .
N2 C4 H4B 109.5 . .
H4A C4 H4B 108.1 . .
N3 C5 C10 103.3(6) . .
N3 C5 C6 133.0(6) . .
C10 C5 C6 123.6(6) . .
C7 C6 C5 113.6(6) . .
C7 C6 H6A 123.2 . .
C5 C6 H6A 123.2 . .
C6 C7 C8 124.1(7) . .
C6 C7 H7A 118.0 . .
C8 C7 H7A 118.0 . .
C9 C8 C7 121.1(7) . .
C9 C8 H8A 119.4 . .
C7 C8 H8A 119.4 . .
C8 C9 C10 116.8(7) . .
C8 C9 H9A 121.6 . .
C10 C9 H9A 121.6 . .
N5 C10 C5 109.7(6) . .
N5 C10 C9 129.7(6) . .
C5 C10 C9 120.7(6) . .
N6 C11 N7 109.7(5) . .
N6 C11 H11A 125.1 . .
N7 C11 H11A 125.1 . .
C13 C12 N6 108.3(5) . .
C13 C12 H12A 125.8 . .
N6 C12 H12A 125.8 . .
C12 C13 N7 106.2(5) . .
C12 C13 H13A 126.9 . .
N7 C13 H13A 126.9 . .
N8 C14 N7 111.0(5) . .
N8 C14 H14A 109.4 . .
N7 C14 H14A 109.4 . .
N8 C14 H14B 109.4 . .
N7 C14 H14B 109.4 . .
H14A C14 H14B 108.0 . .
N8 C15 C20 103.2(6) . .
N8 C15 C16 133.7(6) . .
C20 C15 C16 123.1(6) . .
C17 C16 C15 116.8(7) . .
C17 C16 H16A 121.6 . .
C15 C16 H16A 121.6 . .
C16 C17 C18 120.0(8) . .
C16 C17 H17A 120.0 . .
C18 C17 H17A 120.0 . .
C19 C18 C17 123.6(8) . .
C19 C18 H18A 118.2 . .
C17 C18 H18A 118.2 . .
C18 C19 C20 116.3(8) . .
C18 C19 H19A 121.8 . .
C20 C19 H19A 121.8 . .
N10 C20 C15 109.5(6) . .
N10 C20 C19 130.2(7) . .
C15 C20 C19 120.3(7) . .
O1 C21 H21A 109.5 . .
O1 C21 H21B 109.5 . .
H21A C21 H21B 109.5 . .
O1 C21 H21C 109.5 . .
H21A C21 H21C 109.5 . .
H21B C21 H21C 109.5 . .

loop_
_geom_bond_atom_site_label_1
_geom_bond_atom_site_label_2
_geom_bond_distance
_geom_bond_site_symmetry_2
_geom_bond_publ_flag
Hg1 N1 2.086(5) 2_556 y
Hg1 N1 2.086(5) . y
Hg1 O1 2.642(5) 2_556 y
Hg1 O1 2.642(5) . y
Hg1 N10 2.695(6) 2_556 y
Hg1 N10 2.695(6) . y
Hg2 N6 2.076(5) . y
Hg2 N6 2.076(5) 3_676 y
N1 C1 1.337(7) . ?
N1 C2 1.380(8) . ?
N2 C1 1.344(7) . ?
N2 C3 1.383(8) . ?
N2 C4 1.472(7) . ?
N3 N4 1.367(7) . ?
N3 C5 1.377(8) . ?
N3 C4 1.443(7) . ?
N4 N5 1.310(8) . ?
N5 C10 1.384(8) . ?
N6 C11 1.323(7) . ?
N6 C12 1.389(7) . ?
N7 C11 1.334(7) . ?
N7 C13 1.375(7) . ?
N7 C14 1.476(7) . ?
N8 N9 1.352(7) . ?
N8 C15 1.379(8) . ?
N8 C14 1.447(7) . ?
N9 N10 1.312(7) . ?
N10 C20 1.373(8) . ?
N11 O2 1.163(7) . ?
N11 O4 1.177(7) . ?
N11 O3 1.194(7) . ?
N12 O7 1.213(7) . ?
N12 O6 1.239(7) . ?
N12 O5 1.251(7) . ?
O1 C21 1.370(9) . ?
O1 H1 0.8199 . ?
C1 H1A 0.9300 . ?
C2 C3 1.326(9) . ?
C2 H2A 0.9300 . ?
C3 H3A 0.9300 . ?
C4 H4A 0.9700 . ?
C4 H4B 0.9700 . ?
C5 C10 1.389(8) . ?
C5 C6 1.404(8) . ?
C6 C7 1.371(9) . ?
C6 H6A 0.9300 . ?
C7 C8 1.401(9) . ?
C7 H7A 0.9300 . ?
C8 C9 1.372(9) . ?
C8 H8A 0.9300 . ?
C9 C10 1.394(9) . ?
C9 H9A 0.9300 . ?
C11 H11A 0.9300 . ?
C12 C13 1.353(9) . ?
C12 H12A 0.9300 . ?
C13 H13A 0.9300 . ?
C14 H14A 0.9700 . ?
C14 H14B 0.9700 . ?
C15 C20 1.391(9) . ?
C15 C16 1.391(9) . ?
C16 C17 1.383(10) . ?
C16 H16A 0.9300 . ?
C17 C18 1.416(11) . ?
C17 H17A 0.9300 . ?
C18 C19 1.364(11) . ?
C18 H18A 0.9300 . ?
C19 C20 1.412(9) . ?
C19 H19A 0.9300 . ?
C21 H21A 0.9600 . ?
C21 H21B 0.9600 . ?
C21 H21C 0.9600 . ?

loop_
_geom_hbond_atom_site_label_D
_geom_hbond_atom_site_label_H
_geom_hbond_atom_site_label_A
_geom_hbond_distance_DH
_geom_hbond_distance_HA
_geom_hbond_distance_DA
_geom_hbond_angle_DHA
_geom_hbond_site_symmetry_A
_geom_hbond_publ_flag
O1 H1 O5 0.82 2.11 2.880(8) 157.2 3_666 yes
C14 H14B O5 0.97 2.50 3.124(8) 121.9 3_666 yes
C1 H1A O3 0.93 2.56 3.315(9) 138.2 2_546 yes
C6 H6A O3 0.93 2.35 3.212(10) 154.4 2_546 yes
C3 H3A O7 0.93 2.59 3.466(10) 157.0 1_445 yes
C4 H4A O6 0.97 2.59 3.520(9) 159.8 1_445 yes
C4 H4B O3 0.97 2.83 3.260(9) 107.5 1_445 yes
C9 H9A O6 0.93 2.54 3.430(9) 161.5 1_455 yes
C11 H11A N4 0.93 2.60 3.426(8) 148.4 3_566 yes
C14 H14A N5 0.97 2.35 3.319(8) 172.8 3_566 yes
C14 H14B O4 0.97 2.50 3.361(9) 148.6 1_545 yes

loop_
_geom_torsion_atom_site_label_1
_geom_torsion_atom_site_label_2
_geom_torsion_atom_site_label_3
_geom_torsion_atom_site_label_4
_geom_torsion
_geom_torsion_site_symmetry_1
_geom_torsion_site_symmetry_2
_geom_torsion_site_symmetry_3
_geom_torsion_site_symmetry_4
C5 N3 N4 N5 0.3(7) . . . .
C4 N3 N4 N5 -177.8(5) . . . .
N3 N4 N5 C10 -0.7(6) . . . .
C15 N8 N9 N10 1.1(7) . . . .
C14 N8 N9 N10 177.6(5) . . . .
N8 N9 N10 C20 -1.8(7) . . . .
N8 N9 N10 Hg1 140.7(4) . . . .
C2 N1 C1 N2 0.5(7) . . . .
Hg1 N1 C1 N2 173.3(4) . . . .
C3 N2 C1 N1 -0.4(7) . . . .
C4 N2 C1 N1 -175.3(5) . . . .
C1 N1 C2 C3 -0.4(8) . . . .
Hg1 N1 C2 C3 -172.7(5) . . . .
N1 C2 C3 N2 0.2(8) . . . .
C1 N2 C3 C2 0.1(8) . . . .
C4 N2 C3 C2 175.0(6) . . . .
N4 N3 C4 N2 91.5(6) . . . .
C5 N3 C4 N2 -86.2(8) . . . .
C1 N2 C4 N3 93.1(7) . . . .
C3 N2 C4 N3 -80.9(8) . . . .
N4 N3 C5 C10 0.1(7) . . . .
C4 N3 C5 C10 178.0(6) . . . .
N4 N3 C5 C6 -177.5(6) . . . .
C4 N3 C5 C6 0.3(11) . . . .
N3 C5 C6 C7 179.3(7) . . . .
C10 C5 C6 C7 2.0(10) . . . .
C5 C6 C7 C8 -0.8(11) . . . .
C6 C7 C8 C9 -1.3(12) . . . .
C7 C8 C9 C10 2.2(10) . . . .
N4 N5 C10 C5 0.8(7) . . . .
N4 N5 C10 C9 179.2(6) . . . .
N3 C5 C10 N5 -0.5(7) . . . .
C6 C5 C10 N5 177.4(6) . . . .
N3 C5 C10 C9 -179.1(5) . . . .
C6 C5 C10 C9 -1.2(10) . . . .
C8 C9 C10 N5 -179.3(6) . . . .
C8 C9 C10 C5 -1.0(9) . . . .
C12 N6 C11 N7 -0.1(6) . . . .
Hg2 N6 C11 N7 179.6(3) . . . .
C13 N7 C11 N6 -0.4(6) . . . .
C14 N7 C11 N6 177.1(5) . . . .
C11 N6 C12 C13 0.6(7) . . . .
Hg2 N6 C12 C13 -179.1(4) . . . .
N6 C12 C13 N7 -0.8(7) . . . .
C11 N7 C13 C12 0.7(7) . . . .
C14 N7 C13 C12 -176.8(5) . . . .
N9 N8 C14 N7 -95.3(6) . . . .
C15 N8 C14 N7 80.5(8) . . . .
C11 N7 C14 N8 -96.3(6) . . . .
C13 N7 C14 N8 80.7(7) . . . .
N9 N8 C15 C20 0.0(7) . . . .
C14 N8 C15 C20 -176.1(6) . . . .
N9 N8 C15 C16 177.6(8) . . . .
C14 N8 C15 C16 1.5(12) . . . .
N8 C15 C16 C17 -177.1(8) . . . .
C20 C15 C16 C17 0.1(12) . . . .
C15 C16 C17 C18 -0.7(14) . . . .
C16 C17 C18 C19 0.9(16) . . . .
C17 C18 C19 C20 -0.5(15) . . . .
N9 N10 C20 C15 1.8(8) . . . .
Hg1 N10 C20 C15 -137.1(5) . . . .
N9 N10 C20 C19 -177.4(7) . . . .
Hg1 N10 C20 C19 43.7(10) . . . .
N8 C15 C20 N10 -1.1(8) . . . .
C16 C15 C20 N10 -179.0(7) . . . .
N8 C15 C20 C19 178.2(6) . . . .
C16 C15 C20 C19 0.3(11) . . . .
C18 C19 C20 N10 179.1(8) . . . .
C18 C19 C20 C15 -0.1(12) . . . .
